data_1001103
loop_
_publ_author_name
'Choisnet, J.'
'Nguyen, N.'
'Groult, D.'
'Raveau, B.'

_publ_section_title
;
 De nouveaux oxydes a reseau forme d'octahedres NbO6 (TaO6) et de groupes Si2O7:
 Les phases A3Ta6Si4O26 (A = Ba,Sr) et K6M6Si4O26 (M = Nb,Ta)
;
_journal_name_full 'Materials Research Bulletin'
_journal_page_first 887
_journal_page_last 894
_journal_paper_doi 10.1016/0025-5408(76)90160-4
_journal_volume 11
_journal_year 1976
_chemical_formula_structural 'Sr3 Ta6 Si4 O26'
_chemical_formula_sum 'O26 Si4 Sr3 Ta6'
_chemical_name_systematic 'Strontium tantalosilicate *'
_space_group_IT_number 189
_space_group_name_Hall 'P -6 -2'
_space_group_name_H-M_alt 'P -6 2 m'
_symmetry_cell_setting hexagonal
_symmetry_Int_Tables_number 189
_symmetry_space_group_name_Hall 'P -6 -2'
_symmetry_space_group_name_H-M 'P -6 2 m'
_cell_angle_alpha 90
_cell_angle_beta 90
_cell_angle_gamma 120
_cell_formula_units_Z 1
_cell_length_a 8.913
_cell_length_b 8.913
_cell_length_c 7.633
_cell_volume 525.1
_exptl_crystal_density_diffrn 5.935
_exptl_crystal_density_meas 5.89
_refine_ls_R_factor_all 0.072
_cod_database_code 1001103

loop_
_symmetry_equiv_pos_as_xyz
x,y,z
-y,x-y,z
y-x,-x,z
x,y,-z
-y,x-y,-z
y-x,-x,-z
y,x,z
x-y,-y,z
-x,y-x,z
y,x,-z
x-y,-y,-z
-x,y-x,-z

loop_
_atom_site_label
_atom_site_type_symbol
_atom_site_symmetry_multiplicity
_atom_site_Wyckoff_symbol
_atom_site_fract_x
_atom_site_fract_y
_atom_site_fract_z
_atom_site_occupancy
_atom_site_attached_hydrogens
_atom_site_calc_flag
_atom_site_U_iso_or_equiv
Sr1 Sr2+ 3 g 0.589 0. 0.5 1. 0 d 0.01494
Ta1 Ta5+ 6 i 0.242 0. 0.241 1. 0 d 0.00684
Si1 Si4+ 4 h 0.3333 0.6667 0.209 1. 0 d 0.02178
O1 O2- 2 c 0.3333 0.6667 0. 1. 0 d 0.00937
O2 O2- 3 f 0.307 0. 0. 1. 0 d 0.03724
O3 O2- 6 i 0.799 0. 0.246 1. 0 d 0.01013
O4 O2- 12 l 0.498 0.169 0.278 1. 0 d 0.00887
O5 O2- 3 g 0.212 0. 0.5 1. 0 d 0.03711

loop_
_atom_type_symbol
_atom_type_oxidation_number
Sr2+ 2.000
Ta5+ 5.000
Si4+ 4.000
O2- -2.000
